data_7112526
loop_
_publ_author_name
'Wheeler, Kraig A.'
'Malehorn, Steven H.'
'Egan, Annie E.'

_publ_section_title
;
 Valine sulfonamidecinnamic acid asymmetric crystal reactions.
;
_journal_issue 4
_journal_name_full 'Chemical communications (Cambridge, England)'
_journal_page_first 519
_journal_page_last 521
_journal_paper_doi 10.1039/c1cc15068e
_journal_volume 48
_journal_year 2012
_chemical_absolute_configuration rm
_chemical_formula_moiety 'C14 H17 N O6 S'
_chemical_formula_sum 'C14 H17 N O6 S'
_chemical_formula_weight 327.35
_chemical_name_systematic
;
?
;
_space_group_IT_number 1
_symmetry_cell_setting triclinic
_symmetry_space_group_name_Hall 'P 1'
_symmetry_space_group_name_H-M 'P 1'
_atom_sites_solution_hydrogens geom
_atom_sites_solution_primary direct
_atom_sites_solution_secondary difmap
_audit_creation_method SHELXL-97
_cell_angle_alpha 83.617(1)
_cell_angle_beta 77.774(2)
_cell_angle_gamma 88.744(2)
_cell_formula_units_Z 2
_cell_length_a 7.9008(2)
_cell_length_b 8.0121(2)
_cell_length_c 11.8061(3)
_cell_measurement_reflns_used 7614
_cell_measurement_temperature 100(2)
_cell_measurement_theta_max 67.57
_cell_measurement_theta_min 3.36
_cell_volume 725.87(3)
_computing_cell_refinement APEX2
_computing_data_reduction
;
SAINT (Bruker, 2009) and XPREP (Bruker, 2009)
;
_computing_molecular_graphics 'XSEED (Barbour, 2001)'
_computing_publication_material 'XSEED (Barbour, 2001)'
_computing_structure_refinement 'SHELXL-97 (Sheldrick, 2008)'
_computing_structure_solution 'SHELXS-97 (Sheldrick, 2008)'
_diffrn_ambient_temperature 100(2)
_diffrn_detector_area_resol_mean 8.3
_diffrn_measured_fraction_theta_full 0.956
_diffrn_measured_fraction_theta_max 0.956
_diffrn_measurement_device_type 'Bruker APEXII CCD'
_diffrn_measurement_method 'phi and omega scans'
_diffrn_radiation_monochromator graphite
_diffrn_radiation_source 'fine-focus sealed tube'
_diffrn_radiation_type CuK\a
_diffrn_radiation_wavelength 1.54178
_diffrn_reflns_av_R_equivalents 0.0461
_diffrn_reflns_av_sigmaI/netI 0.0354
_diffrn_reflns_limit_h_max 9
_diffrn_reflns_limit_h_min -9
_diffrn_reflns_limit_k_max 9
_diffrn_reflns_limit_k_min -9
_diffrn_reflns_limit_l_max 14
_diffrn_reflns_limit_l_min 0
_diffrn_reflns_number 4857
_diffrn_reflns_theta_full 67.88
_diffrn_reflns_theta_max 67.94
_diffrn_reflns_theta_min 3.85
_exptl_absorpt_coefficient_mu 2.269
_exptl_absorpt_correction_T_max 0.6908
_exptl_absorpt_correction_T_min 0.4076
_exptl_absorpt_correction_type multi-scan
_exptl_absorpt_process_details 'TWINABS (Bruker, 2009)'
_exptl_crystal_colour colorless
_exptl_crystal_density_diffrn 1.498
_exptl_crystal_density_method 'not measured'
_exptl_crystal_description 'transparent rhomboid'
_exptl_crystal_F_000 344
_exptl_crystal_size_max 0.48
_exptl_crystal_size_mid 0.31
_exptl_crystal_size_min 0.18
_refine_diff_density_max 0.457
_refine_diff_density_min -0.326
_refine_diff_density_rms 0.076
_refine_ls_abs_structure_details 'Flack H D (1983), Acta Cryst. A39, 876-881'
_refine_ls_abs_structure_Flack 0.54(6)
_refine_ls_extinction_method none
_refine_ls_goodness_of_fit_ref 1.082
_refine_ls_hydrogen_treatment mixed
_refine_ls_matrix_type full
_refine_ls_number_parameters 410
_refine_ls_number_reflns 2538
_refine_ls_number_restraints 5
_refine_ls_restrained_S_all 1.081
_refine_ls_R_factor_all 0.0475
_refine_ls_R_factor_gt 0.0423
_refine_ls_shift/su_max 0.000
_refine_ls_shift/su_mean 0.000
_refine_ls_structure_factor_coef Fsqd
_refine_ls_weighting_details 'calc w=1/[\s^2^(Fo^2^)+(0.0573P)^2^+0.8238P] where P=(Fo^2^+2Fc^2^)/3'
_refine_ls_weighting_scheme calc
_refine_ls_wR_factor_gt 0.1077
_refine_ls_wR_factor_ref 0.1108
_reflns_number_gt 4664
_reflns_number_total 4857
_reflns_threshold_expression >2sigma(I)
_cod_data_source_file c1cc15068e.txt
_cod_data_source_block twin5-kaw73_DVal(unreacted)_838811
_cod_depositor_comments
;
The following automatic conversions were performed:

'_symmetry_cell_setting' value 'Triclinic' changed to 'triclinic'
according to
/usr/data/users/saulius/automatic-downloads/retrospective/RSC/lib/dictionaries/cif_core.dic
dictionary named 'cif_core.dic' version 2.4.2 from 2011-04-26.

Automatic conversion script
Id: cif_fix_values 2281 2013-09-26 08:29:07Z andrius 
;
_cod_database_code 7112526

loop_
_symmetry_equiv_pos_as_xyz
'x, y, z'

loop_
_atom_site_label
_atom_site_type_symbol
_atom_site_fract_x
_atom_site_fract_y
_atom_site_fract_z
_atom_site_U_iso_or_equiv
_atom_site_adp_type
_atom_site_occupancy
_atom_site_symmetry_multiplicity
_atom_site_calc_flag
_atom_site_refinement_flags
S1A S -0.03049(15) -0.27919(13) 1.28408(14) 0.0216(3) Uani 1 1 d .
O1A O 0.4295(5) 0.6450(5) 0.8793(3) 0.0276(9) Uani 1 1 d .
H15A H 0.4841 0.7292 0.8413 0.033 Uiso 1 1 calc R
O2A O 0.6289(5) 0.5066(5) 0.7597(3) 0.0267(8) Uani 1 1 d .
O3A O 0.2207(5) 0.0433(5) 1.4032(3) 0.0273(8) Uani 1 1 d .
H16A H 0.2757 0.1302 1.3705 0.033 Uiso 1 1 calc R
O4A O 0.4329(5) -0.0819(4) 1.2859(3) 0.0266(8) Uani 1 1 d .
O5A O -0.2148(5) -0.2670(5) 1.3134(3) 0.0265(8) Uani 1 1 d .
O6A O 0.0515(5) -0.4208(4) 1.2340(3) 0.0274(9) Uani 1 1 d .
N1A N 0.0312(6) -0.2624(5) 1.4048(4) 0.0229(9) Uani 1 1 d D
C1A C 0.5008(7) 0.5085(7) 0.8401(5) 0.0226(11) Uani 1 1 d .
C2A C 0.4194(7) 0.3496(7) 0.8981(5) 0.0251(12) Uani 1 1 d .
H2A H 0.4647 0.2481 0.8693 0.030 Uiso 1 1 calc R
C3A C 0.2863(8) 0.3397(7) 0.9886(5) 0.0255(12) Uani 1 1 d .
H3A H 0.2401 0.4429 1.0140 0.031 Uiso 1 1 calc R
C4A C 0.2035(7) 0.1860(7) 1.0531(5) 0.0224(12) Uani 1 1 d .
C5A C 0.0610(7) 0.1984(7) 1.1440(5) 0.0247(12) Uani 1 1 d .
H5A H 0.0157 0.3060 1.1602 0.030 Uiso 1 1 calc R
C6A C -0.0155(7) 0.0572(7) 1.2108(5) 0.0234(11) Uani 1 1 d .
H6A H -0.1135 0.0668 1.2722 0.028 Uiso 1 1 calc R
C7A C 0.0532(7) -0.1004(6) 1.1868(5) 0.0196(11) Uani 1 1 d .
C8A C 0.1894(7) -0.1157(7) 1.0949(5) 0.0238(11) Uani 1 1 d .
H8A H 0.2323 -0.2239 1.0781 0.029 Uiso 1 1 calc R
C9A C 0.2645(7) 0.0258(7) 1.0269(5) 0.0256(12) Uani 1 1 d .
H9A H 0.3573 0.0147 0.9622 0.031 Uiso 1 1 calc R
C10A C 0.2953(7) -0.0849(6) 1.3608(4) 0.0202(10) Uani 1 1 d .
C11A C 0.2121(7) -0.2554(6) 1.4109(4) 0.0208(10) Uani 1 1 d .
H11A H 0.2760 -0.3436 1.3651 0.025 Uiso 1 1 calc R
C12A C 0.2318(7) -0.2929(7) 1.5386(5) 0.0237(12) Uani 1 1 d .
H12A H 0.1629 -0.2075 1.5845 0.028 Uiso 1 1 calc R
C13A C 0.4213(8) -0.2760(8) 1.5470(5) 0.0354(14) Uani 1 1 d .
H13A H 0.4923 -0.3560 1.5004 0.053 Uiso 1 1 calc R
H13B H 0.4312 -0.2998 1.6286 0.053 Uiso 1 1 calc R
H13C H 0.4618 -0.1615 1.5175 0.053 Uiso 1 1 calc R
C14A C 0.1617(8) -0.4645(7) 1.5912(5) 0.0285(12) Uani 1 1 d .
H14A H 0.1792 -0.4858 1.6712 0.043 Uiso 1 1 calc R
H14B H 0.2226 -0.5501 1.5447 0.043 Uiso 1 1 calc R
H14C H 0.0376 -0.4690 1.5917 0.043 Uiso 1 1 calc R
S1B S 0.98299(14) 1.15932(13) 0.79131(14) 0.0203(3) Uani 1 1 d .
O1B O 0.5776(6) 0.2086(5) 1.1903(4) 0.0354(10) Uani 1 1 d .
H15B H 0.5255 0.1231 1.2283 0.043 Uiso 1 1 calc R
O2B O 0.3749(5) 0.3365(5) 1.3121(4) 0.0322(9) Uani 1 1 d .
O3B O 0.7815(5) 0.7813(4) 0.6365(3) 0.0241(8) Uani 1 1 d .
H16B H 0.7242 0.6974 0.6724 0.029 Uiso 1 1 calc R
O4B O 0.6042(5) 0.9183(4) 0.7705(3) 0.0233(8) Uani 1 1 d .
O5B O 1.1445(5) 1.1238(5) 0.7201(3) 0.0272(8) Uani 1 1 d .
O6B O 0.9618(5) 1.2988(4) 0.8598(3) 0.0266(8) Uani 1 1 d .
N1B N 0.8427(6) 1.1931(5) 0.7076(4) 0.0213(9) Uani 1 1 d D
C1B C 0.5044(7) 0.3401(7) 1.2289(5) 0.0221(11) Uani 1 1 d .
C2B C 0.5775(7) 0.5048(7) 1.1729(5) 0.0263(12) Uani 1 1 d .
H2B H 0.5295 0.6036 1.2044 0.032 Uiso 1 1 calc R
C3B C 0.7070(7) 0.5201(7) 1.0807(5) 0.0242(11) Uani 1 1 d .
H3B H 0.7571 0.4193 1.0534 0.029 Uiso 1 1 calc R
C4B C 0.7808(7) 0.6804(7) 1.0163(5) 0.0214(11) Uani 1 1 d .
C5B C 0.9217(7) 0.6763(7) 0.9230(5) 0.0239(11) Uani 1 1 d .
H5B H 0.9723 0.5716 0.9042 0.029 Uiso 1 1 calc R
C6B C 0.9884(7) 0.8231(7) 0.8577(5) 0.0216(11) Uani 1 1 d .
H6B H 1.0855 0.8200 0.7948 0.026 Uiso 1 1 calc R
C7B C 0.9124(7) 0.9740(7) 0.8850(5) 0.0215(11) Uani 1 1 d .
C8B C 0.7752(7) 0.9830(7) 0.9790(5) 0.0231(11) Uani 1 1 d .
H8B H 0.7269 1.0886 0.9979 0.028 Uiso 1 1 calc R
C9B C 0.7097(7) 0.8370(7) 1.0447(5) 0.0224(11) Uani 1 1 d .
H9B H 0.6160 0.8418 1.1097 0.027 Uiso 1 1 calc R
C10B C 0.7240(6) 0.9185(6) 0.6873(4) 0.0197(10) Uani 1 1 d .
C11B C 0.8231(7) 1.0745(6) 0.6260(4) 0.0216(10) Uani 1 1 d .
H11B H 0.9416 1.0387 0.5879 0.026 Uiso 1 1 calc R
C12B C 0.7326(7) 1.1542(7) 0.5287(5) 0.0256(12) Uani 1 1 d .
H12B H 0.7288 1.0666 0.4752 0.031 Uiso 1 1 calc R
C13B C 0.5472(7) 1.2072(7) 0.5739(5) 0.0300(12) Uani 1 1 d .
H13D H 0.4937 1.2457 0.5079 0.045 Uiso 1 1 calc R
H13E H 0.5463 1.2987 0.6226 0.045 Uiso 1 1 calc R
H13F H 0.4818 1.1114 0.6203 0.045 Uiso 1 1 calc R
C14B C 0.8366(8) 1.3014(7) 0.4564(5) 0.0297(12) Uani 1 1 d .
H14D H 0.8366 1.3931 0.5049 0.045 Uiso 1 1 calc R
H14E H 0.7841 1.3403 0.3900 0.045 Uiso 1 1 calc R
H14F H 0.9559 1.2656 0.4278 0.045 Uiso 1 1 calc R
H17A H -0.046(5) -0.221(6) 1.453(4) 0.015(13) Uiso 1 1 d D
H17B H 0.756(5) 1.250(6) 0.732(4) 0.009(12) Uiso 1 1 d D

loop_
_atom_site_aniso_label
_atom_site_aniso_U_11
_atom_site_aniso_U_22
_atom_site_aniso_U_33
_atom_site_aniso_U_23
_atom_site_aniso_U_13
_atom_site_aniso_U_12
S1A 0.0268(7) 0.0177(6) 0.0202(6) -0.0018(5) -0.0045(5) -0.0074(5)
O1A 0.030(2) 0.0197(19) 0.029(2) -0.0028(16) 0.0039(16) -0.0052(15)
O2A 0.026(2) 0.0204(19) 0.031(2) -0.0019(15) -0.0012(16) -0.0032(15)
O3A 0.030(2) 0.0184(19) 0.031(2) -0.0026(16) -0.0017(15) -0.0079(15)
O4A 0.0238(19) 0.026(2) 0.0266(19) -0.0044(15) 0.0038(15) -0.0044(14)
O5A 0.029(2) 0.0264(19) 0.0233(18) 0.0013(15) -0.0057(15) -0.0102(15)
O6A 0.045(2) 0.0158(18) 0.0217(18) -0.0037(14) -0.0062(16) -0.0098(16)
N1A 0.023(2) 0.022(2) 0.021(2) -0.0049(17) 0.0018(17) -0.0006(17)
C1A 0.021(3) 0.023(3) 0.024(3) -0.005(2) -0.005(2) -0.002(2)
C2A 0.030(3) 0.018(3) 0.026(3) -0.001(2) -0.004(2) -0.005(2)
C3A 0.035(3) 0.014(2) 0.030(3) -0.003(2) -0.012(2) -0.002(2)
C4A 0.029(3) 0.017(3) 0.021(3) 0.002(2) -0.007(2) -0.006(2)
C5A 0.031(3) 0.015(3) 0.028(3) -0.002(2) -0.006(2) 0.001(2)
C6A 0.025(3) 0.021(3) 0.022(3) -0.005(2) 0.001(2) 0.001(2)
C7A 0.022(3) 0.014(2) 0.023(3) -0.002(2) -0.006(2) -0.0066(19)
C8A 0.029(3) 0.018(3) 0.024(3) -0.003(2) -0.006(2) 0.003(2)
C9A 0.031(3) 0.020(3) 0.024(3) -0.003(2) -0.001(2) 0.000(2)
C10A 0.021(3) 0.024(3) 0.017(2) -0.004(2) -0.007(2) 0.000(2)
C11A 0.023(3) 0.020(2) 0.020(2) -0.0051(19) -0.0031(19) -0.0015(19)
C12A 0.027(3) 0.021(3) 0.023(3) -0.001(2) -0.005(2) -0.004(2)
C13A 0.031(3) 0.039(3) 0.037(3) 0.013(3) -0.016(3) -0.011(2)
C14A 0.032(3) 0.026(3) 0.026(3) 0.007(2) -0.007(2) -0.005(2)
S1B 0.0243(6) 0.0151(5) 0.0220(6) -0.0008(5) -0.0057(5) -0.0055(4)
O1B 0.041(2) 0.0190(19) 0.041(2) 0.0005(17) 0.0013(18) -0.0047(16)
O2B 0.036(2) 0.029(2) 0.028(2) -0.0051(17) 0.0028(17) -0.0096(17)
O3B 0.032(2) 0.0147(17) 0.0236(18) -0.0050(14) -0.0001(14) -0.0061(14)
O4B 0.024(2) 0.0226(18) 0.0214(19) -0.0038(14) 0.0010(15) -0.0067(14)
O5B 0.027(2) 0.027(2) 0.026(2) 0.0032(16) -0.0051(15) -0.0062(15)
O6B 0.036(2) 0.0168(17) 0.0282(19) -0.0025(14) -0.0086(16) -0.0090(15)
N1B 0.023(2) 0.015(2) 0.025(2) -0.0038(16) -0.0026(17) 0.0001(16)
C1B 0.029(3) 0.018(3) 0.022(3) -0.005(2) -0.010(2) -0.001(2)
C2B 0.031(3) 0.023(3) 0.025(3) -0.001(2) -0.007(2) -0.004(2)
C3B 0.030(3) 0.019(3) 0.026(3) -0.001(2) -0.009(2) -0.004(2)
C4B 0.023(3) 0.020(3) 0.023(3) -0.005(2) -0.008(2) -0.003(2)
C5B 0.028(3) 0.020(3) 0.024(3) -0.006(2) -0.005(2) 0.001(2)
C6B 0.025(3) 0.019(3) 0.020(3) -0.003(2) -0.004(2) -0.003(2)
C7B 0.026(3) 0.020(3) 0.020(3) 0.000(2) -0.009(2) -0.001(2)
C8B 0.032(3) 0.014(2) 0.023(3) -0.003(2) -0.004(2) -0.006(2)
C9B 0.024(3) 0.023(3) 0.019(3) -0.002(2) -0.003(2) -0.005(2)
C10B 0.023(3) 0.016(2) 0.021(3) -0.003(2) -0.005(2) -0.0058(19)
C11B 0.023(3) 0.019(2) 0.021(2) -0.0037(19) 0.0010(19) -0.0054(19)
C12B 0.028(3) 0.024(3) 0.025(3) -0.002(2) -0.006(2) -0.007(2)
C13B 0.027(3) 0.033(3) 0.033(3) -0.002(2) -0.012(2) -0.001(2)
C14B 0.036(3) 0.025(3) 0.027(3) 0.003(2) -0.006(2) -0.005(2)

loop_
_atom_type_symbol
_atom_type_description
_atom_type_scat_dispersion_real
_atom_type_scat_dispersion_imag
_atom_type_scat_source
C C 0.0181 0.0091 'International Tables Vol C Tables 4.2.6.8 and 6.1.1.4'
H H 0.0000 0.0000 'International Tables Vol C Tables 4.2.6.8 and 6.1.1.4'
N N 0.0311 0.0180 'International Tables Vol C Tables 4.2.6.8 and 6.1.1.4'
O O 0.0492 0.0322 'International Tables Vol C Tables 4.2.6.8 and 6.1.1.4'
S S 0.3331 0.5567 'International Tables Vol C Tables 4.2.6.8 and 6.1.1.4'

loop_
_geom_angle_atom_site_label_1
_geom_angle_atom_site_label_2
_geom_angle_atom_site_label_3
_geom_angle
O6A S1A O5A 121.0(2)
O6A S1A N1A 108.9(2)
O5A S1A N1A 104.8(2)
O6A S1A C7A 106.2(3)
O5A S1A C7A 108.8(2)
N1A S1A C7A 106.4(2)
C1A O1A H15A 109.5
C10A O3A H16A 109.5
C11A N1A S1A 122.4(3)
C11A N1A H17A 122(4)
S1A N1A H17A 111(4)
O2A C1A O1A 124.2(5)
O2A C1A C2A 119.8(5)
O1A C1A C2A 116.0(5)
C3A C2A C1A 123.8(5)
C3A C2A H2A 118.1
C1A C2A H2A 118.1
C2A C3A C4A 126.7(5)
C2A C3A H3A 116.7
C4A C3A H3A 116.7
C5A C4A C9A 118.8(5)
C5A C4A C3A 119.2(5)
C9A C4A C3A 122.0(5)
C6A C5A C4A 121.1(5)
C6A C5A H5A 119.4
C4A C5A H5A 119.4
C5A C6A C7A 119.0(5)
C5A C6A H6A 120.5
C7A C6A H6A 120.5
C8A C7A C6A 120.8(5)
C8A C7A S1A 120.6(4)
C6A C7A S1A 118.4(4)
C7A C8A C9A 120.1(5)
C7A C8A H8A 119.9
C9A C8A H8A 119.9
C8A C9A C4A 120.0(5)
C8A C9A H9A 120.0
C4A C9A H9A 120.0
O4A C10A O3A 125.0(5)
O4A C10A C11A 118.4(4)
O3A C10A C11A 116.5(4)
N1A C11A C10A 112.7(4)
N1A C11A C12A 110.1(4)
C10A C11A C12A 108.7(4)
N1A C11A H11A 108.4
C10A C11A H11A 108.4
C12A C11A H11A 108.4
C14A C12A C13A 110.8(5)
C14A C12A C11A 111.5(4)
C13A C12A C11A 110.7(4)
C14A C12A H12A 107.9
C13A C12A H12A 107.9
C11A C12A H12A 107.9
C12A C13A H13A 109.5
C12A C13A H13B 109.5
H13A C13A H13B 109.5
C12A C13A H13C 109.5
H13A C13A H13C 109.5
H13B C13A H13C 109.5
C12A C14A H14A 109.5
C12A C14A H14B 109.5
H14A C14A H14B 109.5
C12A C14A H14C 109.5
H14A C14A H14C 109.5
H14B C14A H14C 109.5
O5B S1B O6B 121.5(2)
O5B S1B N1B 107.9(2)
O6B S1B N1B 104.6(2)
O5B S1B C7B 107.5(2)
O6B S1B C7B 108.5(3)
N1B S1B C7B 105.8(2)
C1B O1B H15B 109.5
C10B O3B H16B 109.5
C11B N1B S1B 120.8(3)
C11B N1B H17B 116(4)
S1B N1B H17B 117(3)
O2B C1B O1B 123.3(5)
O2B C1B C2B 118.9(5)
O1B C1B C2B 117.8(5)
C3B C2B C1B 122.7(5)
C3B C2B H2B 118.6
C1B C2B H2B 118.6
C2B C3B C4B 125.8(5)
C2B C3B H3B 117.1
C4B C3B H3B 117.1
C5B C4B C9B 118.9(5)
C5B C4B C3B 119.2(5)
C9B C4B C3B 121.9(5)
C6B C5B C4B 120.7(5)
C6B C5B H5B 119.7
C4B C5B H5B 119.7
C7B C6B C5B 119.1(5)
C7B C6B H6B 120.4
C5B C6B H6B 120.4
C6B C7B C8B 121.7(5)
C6B C7B S1B 118.9(4)
C8B C7B S1B 119.2(4)
C9B C8B C7B 119.1(5)
C9B C8B H8B 120.5
C7B C8B H8B 120.5
C8B C9B C4B 120.4(5)
C8B C9B H9B 119.8
C4B C9B H9B 119.8
O4B C10B O3B 123.8(5)
O4B C10B C11B 124.3(5)
O3B C10B C11B 111.9(4)
N1B C11B C10B 111.9(4)
N1B C11B C12B 112.4(4)
C10B C11B C12B 109.1(4)
N1B C11B H11B 107.8
C10B C11B H11B 107.8
C12B C11B H11B 107.8
C13B C12B C14B 110.3(5)
C13B C12B C11B 113.5(4)
C14B C12B C11B 111.3(5)
C13B C12B H12B 107.1
C14B C12B H12B 107.1
C11B C12B H12B 107.1
C12B C13B H13D 109.5
C12B C13B H13E 109.5
H13D C13B H13E 109.5
C12B C13B H13F 109.5
H13D C13B H13F 109.5
H13E C13B H13F 109.5
C12B C14B H14D 109.5
C12B C14B H14E 109.5
H14D C14B H14E 109.5
C12B C14B H14F 109.5
H14D C14B H14F 109.5
H14E C14B H14F 109.5

loop_
_geom_bond_atom_site_label_1
_geom_bond_atom_site_label_2
_geom_bond_distance
S1A O6A 1.418(4)
S1A O5A 1.428(4)
S1A N1A 1.621(5)
S1A C7A 1.778(5)
O1A C1A 1.305(6)
O1A H15A 0.8400
O2A C1A 1.234(7)
O3A C10A 1.271(6)
O3A H16A 0.8400
O4A C10A 1.247(6)
N1A C11A 1.448(7)
N1A H17A 0.83(2)
C1A C2A 1.469(8)
C2A C3A 1.327(8)
C2A H2A 0.9500
C3A C4A 1.463(8)
C3A H3A 0.9500
C4A C5A 1.391(8)
C4A C9A 1.406(7)
C5A C6A 1.377(8)
C5A H5A 0.9500
C6A C7A 1.397(7)
C6A H6A 0.9500
C7A C8A 1.371(8)
C8A C9A 1.381(8)
C8A H8A 0.9500
C9A H9A 0.9500
C10A C11A 1.531(7)
C11A C12A 1.544(7)
C11A H11A 1.0000
C12A C14A 1.510(8)
C12A C13A 1.532(8)
C12A H12A 1.0000
C13A H13A 0.9800
C13A H13B 0.9800
C13A H13C 0.9800
C14A H14A 0.9800
C14A H14B 0.9800
C14A H14C 0.9800
S1B O5B 1.414(4)
S1B O6B 1.438(4)
S1B N1B 1.634(5)
S1B C7B 1.775(6)
O1B C1B 1.273(7)
O1B H15B 0.8400
O2B C1B 1.258(7)
O3B C10B 1.336(6)
O3B H16B 0.8400
O4B C10B 1.211(6)
N1B C11B 1.459(6)
N1B H17B 0.84(2)
C1B C2B 1.480(8)
C2B C3B 1.323(8)
C2B H2B 0.9500
C3B C4B 1.482(8)
C3B H3B 0.9500
C4B C5B 1.392(8)
C4B C9B 1.409(7)
C5B C6B 1.382(8)
C5B H5B 0.9500
C6B C7B 1.378(7)
C6B H6B 0.9500
C7B C8B 1.385(8)
C8B C9B 1.376(8)
C8B H8B 0.9500
C9B H9B 0.9500
C10B C11B 1.517(7)
C11B C12B 1.551(8)
C11B H11B 1.0000
C12B C13B 1.518(8)
C12B C14B 1.521(8)
C12B H12B 1.0000
C13B H13D 0.9800
C13B H13E 0.9800
C13B H13F 0.9800
C14B H14D 0.9800
C14B H14E 0.9800
C14B H14F 0.9800

loop_
_geom_hbond_atom_site_label_D
_geom_hbond_atom_site_label_H
_geom_hbond_atom_site_label_A
_geom_hbond_distance_DH
_geom_hbond_distance_HA
_geom_hbond_distance_DA
_geom_hbond_angle_DHA
_geom_hbond_site_symmetry_A
O1B H15B O4A 0.84 1.81 2.643(5) 168.8 .
O3A H16A O2B 0.84 1.84 2.678(5) 172.3 .
O1A H15A O4B 0.84 1.83 2.665(5) 175.2 .
O3B H16B O2A 0.84 1.83 2.660(5) 171.2 .
N1B H17B O2A 0.84(2) 2.29(3) 3.042(6) 150(5) 1_565
N1A H17A O3B 0.83(2) 2.31(3) 3.065(5) 152(5) 1_446
C5A H5A O6A 0.95 2.49 3.335(7) 148.6 1_565
C5B H5B O6B 0.95 2.31 3.188(6) 153.3 1_545

loop_
_geom_torsion_atom_site_label_1
_geom_torsion_atom_site_label_2
_geom_torsion_atom_site_label_3
_geom_torsion_atom_site_label_4
_geom_torsion
O6A S1A N1A C11A 54.2(4)
O5A S1A N1A C11A -175.1(4)
C7A S1A N1A C11A -59.9(4)
O2A C1A C2A C3A 176.9(5)
O1A C1A C2A C3A -3.0(8)
C1A C2A C3A C4A -177.5(5)
C2A C3A C4A C5A -178.0(5)
C2A C3A C4A C9A 2.6(9)
C9A C4A C5A C6A 2.7(8)
C3A C4A C5A C6A -176.7(5)
C4A C5A C6A C7A 0.6(8)
C5A C6A C7A C8A -3.1(8)
C5A C6A C7A S1A 172.7(4)
O6A S1A C7A C8A -8.8(5)
O5A S1A C7A C8A -140.5(4)
N1A S1A C7A C8A 107.1(5)
O6A S1A C7A C6A 175.4(4)
O5A S1A C7A C6A 43.7(5)
N1A S1A C7A C6A -68.7(5)
C6A C7A C8A C9A 2.1(8)
S1A C7A C8A C9A -173.6(4)
C7A C8A C9A C4A 1.3(8)
C5A C4A C9A C8A -3.7(8)
C3A C4A C9A C8A 175.7(5)
S1A N1A C11A C10A 75.3(5)
S1A N1A C11A C12A -163.1(3)
O4A C10A C11A N1A -128.2(5)
O3A C10A C11A N1A 54.6(6)
O4A C10A C11A C12A 109.4(5)
O3A C10A C11A C12A -67.8(5)
N1A C11A C12A C14A 59.4(6)
C10A C11A C12A C14A -176.6(5)
N1A C11A C12A C13A -176.8(4)
C10A C11A C12A C13A -52.8(6)
O5B S1B N1B C11B 50.6(4)
O6B S1B N1B C11B -178.8(4)
C7B S1B N1B C11B -64.2(4)
O2B C1B C2B C3B -175.9(5)
O1B C1B C2B C3B 4.5(8)
C1B C2B C3B C4B 176.6(5)
C2B C3B C4B C5B 177.7(6)
C2B C3B C4B C9B -3.9(9)
C9B C4B C5B C6B -1.4(8)
C3B C4B C5B C6B 177.0(5)
C4B C5B C6B C7B -0.8(8)
C5B C6B C7B C8B 2.6(8)
C5B C6B C7B S1B -173.1(4)
O5B S1B C7B C6B -16.9(5)
O6B S1B C7B C6B -149.9(4)
N1B S1B C7B C6B 98.2(5)
O5B S1B C7B C8B 167.3(4)
O6B S1B C7B C8B 34.3(5)
N1B S1B C7B C8B -77.5(5)
C6B C7B C8B C9B -2.0(8)
S1B C7B C8B C9B 173.7(4)
C7B C8B C9B C4B -0.3(8)
C5B C4B C9B C8B 2.0(8)
C3B C4B C9B C8B -176.3(5)
S1B N1B C11B C10B 75.9(5)
S1B N1B C11B C12B -161.0(4)
O4B C10B C11B N1B 36.3(7)
O3B C10B C11B N1B -145.6(4)
O4B C10B C11B C12B -88.7(6)
O3B C10B C11B C12B 89.4(5)
N1B C11B C12B C13B -64.2(6)
C10B C11B C12B C13B 60.5(6)
N1B C11B C12B C14B 60.9(6)
C10B C11B C12B C14B -174.4(4)
